data_4077645
loop_
_publ_author_name
'Guan, Jingwen'
'Dub\'e, Tiffany'
'Gambarotta, Sandro'
'Yap, Glenn P. A.'

_publ_section_title
;
 Dinitrogen Labile Coordination versus Four-Electron Reduction, THF
 Cleavage, and Fragmentation Promoted by a (calix-tetrapyrrole)Sm(II)
 Complex
;
_journal_issue 23
_journal_name_full Organometallics
_journal_page_first 4820
_journal_page_last 4827
_journal_paper_doi 10.1021/om000698p
_journal_volume 19
_journal_year 2000
_chemical_formula_sum 'C50 H67 Li3 N4 O3 Sm'
_chemical_formula_weight 943.25
_chemical_name_systematic ?
_space_group_IT_number 14
_symmetry_cell_setting monoclinic
_symmetry_space_group_name_Hall '-P 2ybc'
_symmetry_space_group_name_H-M 'P 1 21/c 1'
_atom_sites_solution_hydrogens geom
_atom_sites_solution_primary direct
_atom_sites_solution_secondary difmap
_audit_creation_method SHELXL-97
_cell_angle_alpha 90.00
_cell_angle_beta 99.509(2)
_cell_angle_gamma 90.00
_cell_formula_units_Z 4
_cell_length_a 20.780(3)
_cell_length_b 18.755(3)
_cell_length_c 12.1258(17)
_cell_measurement_temperature 203(2)
_cell_volume 4660.8(12)
_computing_structure_refinement 'SHELXL-97 (Sheldrick, 1997)'
_computing_structure_solution 'SHELXS-97 (Sheldrick, 1990)'
_diffrn_ambient_temperature 203(2)
_diffrn_measured_fraction_theta_full 0.999
_diffrn_measured_fraction_theta_max 0.999
_diffrn_radiation_monochromator graphite
_diffrn_radiation_source 'fine-focus sealed tube'
_diffrn_radiation_type MoK\a
_diffrn_radiation_wavelength 0.71073
_diffrn_reflns_av_R_equivalents 0.0000
_diffrn_reflns_av_sigmaI/netI 0.0996
_diffrn_reflns_limit_h_max 24
_diffrn_reflns_limit_h_min -24
_diffrn_reflns_limit_k_max 22
_diffrn_reflns_limit_k_min 0
_diffrn_reflns_limit_l_max 14
_diffrn_reflns_limit_l_min 0
_diffrn_reflns_number 7946
_diffrn_reflns_theta_full 24.71
_diffrn_reflns_theta_max 24.71
_diffrn_reflns_theta_min 1.47
_exptl_absorpt_coefficient_mu 1.304
_exptl_crystal_density_diffrn 1.344
_exptl_crystal_density_method 'not measured'
_exptl_crystal_F_000 1960
_refine_diff_density_max 2.377
_refine_diff_density_min -1.874
_refine_diff_density_rms 0.163
_refine_ls_extinction_method none
_refine_ls_goodness_of_fit_ref 1.077
_refine_ls_hydrogen_treatment mixed
_refine_ls_matrix_type full
_refine_ls_number_parameters 550
_refine_ls_number_reflns 7946
_refine_ls_number_restraints 806
_refine_ls_restrained_S_all 1.057
_refine_ls_R_factor_all 0.1037
_refine_ls_R_factor_gt 0.0617
_refine_ls_shift/su_max 1.178
_refine_ls_shift/su_mean 0.026
_refine_ls_structure_factor_coef Fsqd
_refine_ls_weighting_details 'calc w=1/[\s^2^(Fo^2^)+(0.0800P)^2^+0.0000P] where P=(Fo^2^+2Fc^2^)/3'
_refine_ls_weighting_scheme calc
_refine_ls_wR_factor_gt 0.1487
_refine_ls_wR_factor_ref 0.1615
_reflns_number_gt 4920
_reflns_number_total 7946
_reflns_threshold_expression >2sigma(I)
_cod_data_source_file om000698p.cif
_cod_data_source_block sg227a
_cod_original_cell_volume 4660.9(11)
_cod_original_sg_symbol_H-M P2(1)/c
_cod_database_code 4077645

loop_
_symmetry_equiv_pos_as_xyz
'x, y, z'
'-x, y+1/2, -z+1/2'
'-x, -y, -z'
'x, -y-1/2, z-1/2'

loop_
_atom_site_label
_atom_site_type_symbol
_atom_site_fract_x
_atom_site_fract_y
_atom_site_fract_z
_atom_site_U_iso_or_equiv
_atom_site_adp_type
_atom_site_occupancy
_atom_site_symmetry_multiplicity
_atom_site_calc_flag
_atom_site_refinement_flags
Sm Sm 0.27581(2) 0.43670(2) 0.33757(3) 0.02530(14) Uani 1 1 d U
Li1 Li 0.2235(7) 0.4335(8) 0.0540(10) 0.0329(15) Uani 1 1 d U
Li2 Li 0.3184(7) 0.5498(7) 0.0818(11) 0.034(2) Uani 1 1 d U
Li3 Li 0.1825(7) 0.5731(8) 0.1198(11) 0.0334(17) Uani 1 1 d U
N1 N 0.3587(3) 0.5105(3) 0.2453(5) 0.0244(12) Uani 1 1 d U
N2 N 0.2184(3) 0.5738(3) 0.2900(5) 0.0273(12) Uani 1 1 d U
N3 N 0.1572(3) 0.4121(3) 0.2317(5) 0.0249(12) Uani 1 1 d U
N4 N 0.2890(3) 0.3628(3) 0.1360(5) 0.0264(12) Uani 1 1 d U
O1 O 0.1356(4) 0.6581(4) 0.0482(6) 0.0595(17) Uani 1 1 d U
O2 O 0.2346(3) 0.5293(3) 0.0198(4) 0.0331(12) Uani 1 1 d U
O3 O 0.3570(3) 0.4119(4) 0.5237(5) 0.0495(15) Uani 1 1 d U
C1 C 0.3970(4) 0.4861(4) 0.1714(6) 0.0265(14) Uani 1 1 d U
C2 C 0.4275(4) 0.5430(4) 0.1258(7) 0.0313(16) Uani 1 1 d U
H2A H 0.4559 0.5401 0.0731 0.038 Uiso 1 1 calc R
C3 C 0.4070(4) 0.6057(4) 0.1750(7) 0.0312(16) Uani 1 1 d U
H3A H 0.4192 0.6528 0.1614 0.037 Uiso 1 1 calc R
C4 C 0.3652(4) 0.5839(4) 0.2475(6) 0.0270(14) Uani 1 1 d U
C5 C 0.3310(4) 0.6305(4) 0.3231(7) 0.0318(15) Uani 1 1 d U
C6 C 0.3839(4) 0.6546(5) 0.4245(7) 0.0388(18) Uani 1 1 d U
H6A H 0.3979 0.6130 0.4713 0.047 Uiso 1 1 calc R
H6B H 0.4221 0.6731 0.3959 0.047 Uiso 1 1 calc R
C7 C 0.3581(5) 0.7128(5) 0.4973(8) 0.050(2) Uani 1 1 d U
H7A H 0.3254 0.6914 0.5369 0.060 Uiso 1 1 calc R
H7B H 0.3942 0.7296 0.5536 0.060 Uiso 1 1 calc R
C8 C 0.3280(5) 0.7758(5) 0.4304(8) 0.054(2) Uani 1 1 d U
H8A H 0.3620 0.8021 0.4003 0.065 Uiso 1 1 calc R
H8B H 0.3085 0.8080 0.4793 0.065 Uiso 1 1 calc R
C9 C 0.2756(5) 0.7512(5) 0.3344(8) 0.050(2) Uani 1 1 d U
H9A H 0.2581 0.7925 0.2898 0.059 Uiso 1 1 calc R
H9B H 0.2398 0.7286 0.3647 0.059 Uiso 1 1 calc R
C10 C 0.3046(4) 0.6979(4) 0.2598(7) 0.0365(18) Uani 1 1 d U
H10A H 0.3400 0.7211 0.2291 0.044 Uiso 1 1 calc R
H10B H 0.2708 0.6844 0.1969 0.044 Uiso 1 1 calc R
C11 C 0.2753(4) 0.5905(4) 0.3628(6) 0.0283(14) Uani 1 1 d U
C12 C 0.2705(4) 0.5684(5) 0.4704(6) 0.0321(15) Uani 1 1 d U
H12A H 0.3026 0.5727 0.5344 0.038 Uiso 1 1 calc R
C13 C 0.2074(4) 0.5381(4) 0.4647(6) 0.0292(15) Uani 1 1 d U
H13A H 0.1896 0.5186 0.5244 0.035 Uiso 1 1 calc R
C14 C 0.1770(4) 0.5428(4) 0.3535(6) 0.0270(13) Uani 1 1 d U
C15 C 0.1090(4) 0.5198(4) 0.3019(6) 0.0279(14) Uani 1 1 d U
C16 C 0.0667(4) 0.5848(4) 0.2678(7) 0.0348(17) Uani 1 1 d U
H16A H 0.0715 0.6179 0.3311 0.042 Uiso 1 1 calc R
H16B H 0.0833 0.6089 0.2065 0.042 Uiso 1 1 calc R
C17 C -0.0054(4) 0.5698(5) 0.2309(7) 0.0443(19) Uani 1 1 d U
H17A H -0.0116 0.5451 0.1587 0.053 Uiso 1 1 calc R
H17B H -0.0291 0.6151 0.2206 0.053 Uiso 1 1 calc R
C18 C -0.0338(5) 0.5244(6) 0.3151(8) 0.049(2) Uani 1 1 d U
H18A H -0.0786 0.5108 0.2837 0.059 Uiso 1 1 calc R
H18B H -0.0351 0.5523 0.3831 0.059 Uiso 1 1 calc R
C19 C 0.0076(4) 0.4568(5) 0.3447(7) 0.0419(19) Uani 1 1 d U
H19A H -0.0098 0.4297 0.4023 0.050 Uiso 1 1 calc R
H19B H 0.0052 0.4265 0.2783 0.050 Uiso 1 1 calc R
C20 C 0.0783(4) 0.4769(5) 0.3871(6) 0.0325(17) Uani 1 1 d U
H20A H 0.1037 0.4333 0.4058 0.039 Uiso 1 1 calc R
H20B H 0.0804 0.5050 0.4557 0.039 Uiso 1 1 calc R
C21 C 0.1176(4) 0.4698(4) 0.2056(6) 0.0281(14) Uani 1 1 d U
C22 C 0.0883(4) 0.4676(5) 0.0936(7) 0.0339(16) Uani 1 1 d U
H22A H 0.0601 0.5017 0.0547 0.041 Uiso 1 1 calc R
C23 C 0.1101(4) 0.4033(4) 0.0506(7) 0.0338(16) Uani 1 1 d U
H23A H 0.0987 0.3862 -0.0230 0.041 Uiso 1 1 calc R
C24 C 0.1514(4) 0.3702(4) 0.1377(6) 0.0268(14) Uani 1 1 d U
C25 C 0.1848(4) 0.2983(4) 0.1470(6) 0.0248(14) Uani 1 1 d U
C26 C 0.1524(4) 0.2504(4) 0.2256(6) 0.0333(17) Uani 1 1 d U
H26A H 0.1621 0.2700 0.3015 0.040 Uiso 1 1 calc R
H26B H 0.1050 0.2523 0.2020 0.040 Uiso 1 1 calc R
C27 C 0.1741(5) 0.1721(5) 0.2291(7) 0.045(2) Uani 1 1 d U
H27A H 0.2199 0.1688 0.2645 0.054 Uiso 1 1 calc R
H27B H 0.1479 0.1446 0.2743 0.054 Uiso 1 1 calc R
C28 C 0.1660(5) 0.1406(5) 0.1119(7) 0.047(2) Uani 1 1 d U
H28A H 0.1196 0.1380 0.0801 0.057 Uiso 1 1 calc R
H28B H 0.1838 0.0921 0.1156 0.057 Uiso 1 1 calc R
C29 C 0.2015(5) 0.1866(5) 0.0366(7) 0.0421(19) Uani 1 1 d U
H29A H 0.2484 0.1867 0.0659 0.050 Uiso 1 1 calc R
H29B H 0.1953 0.1662 -0.0388 0.050 Uiso 1 1 calc R
C30 C 0.1762(4) 0.2621(4) 0.0311(6) 0.0302(17) Uani 1 1 d U
H30A H 0.1298 0.2619 -0.0015 0.036 Uiso 1 1 calc R
H30B H 0.1994 0.2901 -0.0183 0.036 Uiso 1 1 calc R
C31 C 0.2557(4) 0.3132(4) 0.1911(6) 0.0270(13) Uani 1 1 d U
C32 C 0.2978(4) 0.2862(4) 0.2828(6) 0.0290(15) Uani 1 1 d U
H32A H 0.2873 0.2527 0.3348 0.035 Uiso 1 1 calc R
C33 C 0.3586(4) 0.3181(4) 0.2832(6) 0.0303(15) Uani 1 1 d U
H33A H 0.3967 0.3105 0.3356 0.036 Uiso 1 1 calc R
C34 C 0.3520(4) 0.3636(4) 0.1907(6) 0.0262(13) Uani 1 1 d U
C35 C 0.4034(4) 0.4070(4) 0.1453(6) 0.0284(14) Uani 1 1 d U
C36 C 0.3972(4) 0.3960(4) 0.0187(6) 0.0312(17) Uani 1 1 d U
H36A H 0.3527 0.4085 -0.0165 0.037 Uiso 1 1 calc R
H36B H 0.4272 0.4287 -0.0103 0.037 Uiso 1 1 calc R
C37 C 0.4116(4) 0.3210(5) -0.0148(7) 0.0380(19) Uani 1 1 d U
H37A H 0.4071 0.3182 -0.0965 0.046 Uiso 1 1 calc R
H37B H 0.3800 0.2882 0.0093 0.046 Uiso 1 1 calc R
C38 C 0.4805(4) 0.2990(5) 0.0378(7) 0.045(2) Uani 1 1 d U
H38A H 0.5123 0.3290 0.0080 0.053 Uiso 1 1 calc R
H38B H 0.4881 0.2493 0.0180 0.053 Uiso 1 1 calc R
C39 C 0.4903(4) 0.3064(5) 0.1649(7) 0.0402(19) Uani 1 1 d U
H39A H 0.5358 0.2958 0.1963 0.048 Uiso 1 1 calc R
H39B H 0.4625 0.2718 0.1955 0.048 Uiso 1 1 calc R
C40 C 0.4733(4) 0.3818(4) 0.1990(7) 0.0345(17) Uani 1 1 d U
H40A H 0.5054 0.4152 0.1776 0.041 Uiso 1 1 calc R
H40B H 0.4769 0.3836 0.2806 0.041 Uiso 1 1 calc R
C41 C 0.2173(5) 0.5407(5) -0.0975(6) 0.0394(19) Uani 1 1 d U
H41A H 0.1765 0.5612 -0.1251 0.047 Uiso 1 1 calc R
C42 C 0.2562(7) 0.5236(8) -0.1685(9) 0.092(4) Uani 1 1 d U
H42A H 0.2971 0.5031 -0.1424 0.110 Uiso 1 1 calc R
H42B H 0.2431 0.5320 -0.2454 0.110 Uiso 1 1 calc R
C43 C 0.1457(7) 0.7291(6) 0.0885(11) 0.086(3) Uani 1 1 d U
H43A H 0.1846 0.7497 0.0650 0.103 Uiso 1 1 calc R
H43B H 0.1514 0.7300 0.1704 0.103 Uiso 1 1 calc R
C44 C 0.0860(8) 0.7700(8) 0.0389(13) 0.126(4) Uani 1 1 d U
H44A H 0.0975 0.8176 0.0154 0.151 Uiso 1 1 calc R
H44B H 0.0558 0.7747 0.0926 0.151 Uiso 1 1 calc R
C45 C 0.0559(8) 0.7253(8) -0.0615(14) 0.128(4) Uani 1 1 d U
H45A H 0.0081 0.7267 -0.0710 0.153 Uiso 1 1 calc R
H45B H 0.0696 0.7430 -0.1300 0.153 Uiso 1 1 calc R
C46 C 0.0781(7) 0.6577(7) -0.0387(11) 0.093(3) Uani 1 1 d U
H46A H 0.0890 0.6359 -0.1067 0.112 Uiso 1 1 calc R
H46B H 0.0437 0.6290 -0.0140 0.112 Uiso 1 1 calc R
C47 C 0.4244(5) 0.4261(7) 0.5160(8) 0.062(2) Uani 1 1 d U
H47A H 0.4272 0.4563 0.4510 0.074 Uiso 1 1 calc R
H47B H 0.4475 0.3813 0.5078 0.074 Uiso 1 1 calc R
C48 C 0.4534(6) 0.4627(7) 0.6199(9) 0.076(3) Uani 1 1 d U
H48A H 0.4993 0.4493 0.6423 0.092 Uiso 1 1 calc R
H48B H 0.4504 0.5146 0.6111 0.092 Uiso 1 1 calc R
C49 C 0.4136(6) 0.4374(8) 0.7018(9) 0.095(3) Uani 1 1 d U
H49A H 0.4032 0.4772 0.7481 0.114 Uiso 1 1 calc R
H49B H 0.4377 0.4014 0.7508 0.114 Uiso 1 1 calc R
C50 C 0.3522(6) 0.4058(7) 0.6389(8) 0.079(3) Uani 1 1 d U
H50A H 0.3482 0.3556 0.6595 0.094 Uiso 1 1 calc R
H50B H 0.3139 0.4318 0.6554 0.094 Uiso 1 1 calc R

loop_
_atom_site_aniso_label
_atom_site_aniso_U_11
_atom_site_aniso_U_22
_atom_site_aniso_U_33
_atom_site_aniso_U_23
_atom_site_aniso_U_13
_atom_site_aniso_U_12
Sm 0.0337(2) 0.0268(2) 0.0153(2) -0.0004(2) 0.00358(14) -0.0028(2)
Li1 0.044(4) 0.033(4) 0.020(4) 0.002(3) -0.003(3) 0.001(3)
Li2 0.042(3) 0.038(6) 0.022(4) 0.005(4) 0.005(3) 0.001(3)
Li3 0.041(4) 0.037(4) 0.023(4) 0.003(4) 0.008(4) 0.001(3)
N1 0.031(3) 0.027(3) 0.015(3) 0.001(2) 0.005(2) 0.000(2)
N2 0.032(3) 0.030(3) 0.022(3) 0.001(2) 0.009(2) 0.003(2)
N3 0.034(3) 0.029(3) 0.011(3) -0.003(2) 0.003(2) 0.002(2)
N4 0.035(3) 0.026(3) 0.018(3) 0.001(2) 0.006(2) -0.001(2)
O1 0.081(4) 0.049(3) 0.047(4) 0.014(3) 0.007(3) 0.018(3)
O2 0.049(3) 0.035(3) 0.013(2) 0.002(2) 0.001(2) 0.000(2)
O3 0.050(3) 0.075(4) 0.020(2) 0.006(2) -0.006(2) -0.007(3)
C1 0.035(3) 0.027(3) 0.018(3) -0.001(3) 0.004(3) -0.003(3)
C2 0.039(3) 0.029(4) 0.028(4) -0.002(3) 0.012(3) -0.003(3)
C3 0.040(4) 0.025(3) 0.030(4) 0.000(3) 0.010(3) -0.002(3)
C4 0.034(3) 0.027(3) 0.022(3) -0.002(3) 0.008(2) -0.001(3)
C5 0.041(4) 0.030(3) 0.027(3) -0.007(3) 0.011(3) -0.008(3)
C6 0.044(4) 0.047(4) 0.027(4) -0.010(3) 0.010(3) -0.015(4)
C7 0.062(5) 0.052(5) 0.038(4) -0.022(4) 0.015(4) -0.018(4)
C8 0.070(5) 0.044(5) 0.053(5) -0.022(4) 0.024(4) -0.010(4)
C9 0.062(5) 0.034(4) 0.057(5) -0.013(4) 0.021(4) -0.004(4)
C10 0.052(5) 0.031(4) 0.031(4) -0.002(3) 0.019(3) -0.003(4)
C11 0.035(3) 0.028(3) 0.023(3) -0.005(2) 0.009(3) -0.003(3)
C12 0.039(4) 0.040(4) 0.018(3) -0.005(3) 0.007(3) -0.006(3)
C13 0.039(4) 0.032(4) 0.017(3) -0.001(3) 0.005(3) -0.004(3)
C14 0.036(3) 0.029(3) 0.017(3) -0.001(2) 0.009(2) 0.000(2)
C15 0.036(3) 0.030(3) 0.020(3) 0.000(3) 0.012(3) 0.002(3)
C16 0.042(4) 0.040(4) 0.025(4) 0.000(3) 0.013(3) 0.009(3)
C17 0.045(4) 0.058(5) 0.030(4) -0.001(4) 0.007(3) 0.020(4)
C18 0.039(4) 0.072(5) 0.039(4) -0.002(4) 0.015(4) 0.009(4)
C19 0.043(4) 0.056(5) 0.030(4) -0.003(3) 0.015(3) -0.004(4)
C20 0.043(4) 0.037(4) 0.020(4) -0.004(3) 0.012(3) -0.001(3)
C21 0.038(3) 0.028(3) 0.019(3) 0.000(3) 0.006(3) 0.001(3)
C22 0.044(4) 0.034(4) 0.022(3) 0.003(3) 0.000(3) 0.005(3)
C23 0.045(4) 0.036(4) 0.018(3) -0.003(3) -0.001(3) 0.006(3)
C24 0.036(3) 0.031(3) 0.013(3) -0.002(2) 0.002(3) 0.001(3)
C25 0.034(3) 0.032(3) 0.010(3) -0.003(2) 0.005(3) 0.002(3)
C26 0.051(4) 0.035(4) 0.016(3) -0.001(3) 0.014(3) -0.002(4)
C27 0.063(5) 0.045(4) 0.027(4) -0.003(4) 0.014(4) -0.008(4)
C28 0.067(5) 0.040(4) 0.036(4) -0.003(3) 0.012(4) -0.009(4)
C29 0.059(5) 0.044(4) 0.024(4) -0.002(3) 0.010(4) -0.002(4)
C30 0.039(4) 0.036(4) 0.016(3) -0.006(3) 0.008(3) -0.003(3)
C31 0.036(3) 0.025(3) 0.020(3) -0.001(2) 0.004(3) 0.001(3)
C32 0.038(4) 0.025(3) 0.022(3) 0.004(3) 0.001(3) 0.002(3)
C33 0.035(3) 0.029(3) 0.026(3) 0.004(3) -0.001(3) 0.002(3)
C34 0.032(3) 0.024(3) 0.022(3) -0.002(2) 0.003(2) 0.000(3)
C35 0.035(3) 0.028(3) 0.024(3) -0.002(3) 0.007(3) -0.001(3)
C36 0.038(4) 0.035(4) 0.023(3) -0.003(3) 0.012(3) 0.000(3)
C37 0.047(4) 0.037(4) 0.032(4) -0.007(3) 0.013(3) 0.005(4)
C38 0.050(4) 0.038(4) 0.048(4) -0.007(4) 0.014(4) 0.007(4)
C39 0.031(4) 0.044(4) 0.047(4) 0.005(4) 0.008(3) 0.008(4)
C40 0.032(4) 0.040(4) 0.034(4) -0.001(3) 0.009(3) 0.001(3)
C41 0.060(5) 0.050(5) 0.006(3) 0.012(3) -0.002(3) -0.008(4)
C42 0.128(10) 0.126(10) 0.024(5) 0.016(6) 0.023(5) 0.041(8)
C43 0.119(7) 0.056(5) 0.077(6) 0.010(5) 0.000(5) 0.028(5)
C44 0.163(8) 0.083(6) 0.114(7) 0.005(6) -0.026(7) 0.054(6)
C45 0.155(8) 0.089(7) 0.116(7) 0.016(6) -0.043(6) 0.040(6)
C46 0.112(7) 0.076(6) 0.077(6) 0.014(5) -0.025(5) 0.035(6)
C47 0.046(4) 0.105(6) 0.034(4) -0.005(5) 0.003(3) -0.005(5)
C48 0.059(5) 0.129(7) 0.040(5) -0.011(5) 0.004(4) -0.027(5)
C49 0.086(6) 0.159(8) 0.036(4) -0.001(6) -0.003(4) -0.041(6)
C50 0.073(5) 0.133(7) 0.028(4) 0.013(5) 0.004(4) -0.029(5)

loop_
_atom_type_symbol
_atom_type_description
_atom_type_scat_dispersion_real
_atom_type_scat_dispersion_imag
_atom_type_scat_source
C C 0.0033 0.0016 'International Tables Vol C Tables 4.2.6.8 and 6.1.1.4'
H H 0.0000 0.0000 'International Tables Vol C Tables 4.2.6.8 and 6.1.1.4'
Li Li -0.0003 0.0001 'International Tables Vol C Tables 4.2.6.8 and 6.1.1.4'
N N 0.0061 0.0033 'International Tables Vol C Tables 4.2.6.8 and 6.1.1.4'
O O 0.0106 0.0060 'International Tables Vol C Tables 4.2.6.8 and 6.1.1.4'
Sm Sm -0.1638 3.4418 'International Tables Vol C Tables 4.2.6.8 and 6.1.1.4'

loop_
_geom_angle_atom_site_label_1
_geom_angle_atom_site_label_2
_geom_angle_atom_site_label_3
_geom_angle
N1 Sm N3 121.19(19)
N1 Sm O3 94.97(19)
N3 Sm O3 143.8(2)
N1 Sm N2 73.58(18)
N3 Sm N2 74.46(19)
O3 Sm N2 121.4(2)
N1 Sm N4 74.16(18)
N3 Sm N4 73.26(19)
O3 Sm N4 120.6(2)
N2 Sm N4 111.08(17)
N1 Sm C14 101.0(2)
N3 Sm C14 62.2(2)
O3 Sm C14 115.3(2)
N2 Sm C14 27.72(19)
N4 Sm C14 124.1(2)
N1 Sm C11 62.0(2)
N3 Sm C11 101.9(2)
O3 Sm C11 95.6(2)
N2 Sm C11 27.91(19)
N4 Sm C11 125.06(19)
C14 Sm C11 45.0(2)
N1 Sm C31 101.5(2)
N3 Sm C31 62.1(2)
O3 Sm C31 113.0(2)
N2 Sm C31 125.6(2)
N4 Sm C31 27.97(19)
C14 Sm C31 123.9(2)
C11 Sm C31 148.7(2)
N1 Sm C34 61.5(2)
N3 Sm C34 100.3(2)
O3 Sm C34 96.0(2)
N2 Sm C34 123.48(19)
N4 Sm C34 27.34(19)
C14 Sm C34 146.0(2)
C11 Sm C34 123.0(2)
C31 Sm C34 44.7(2)
N1 Sm C33 81.6(2)
N3 Sm C33 107.1(2)
O3 Sm C33 75.1(2)
N2 Sm C33 150.83(19)
N4 Sm C33 45.8(2)
C14 Sm C33 168.8(2)
C11 Sm C33 141.7(2)
C31 Sm C33 45.1(2)
C34 Sm C33 27.5(2)
N1 Sm C32 105.9(2)
N3 Sm C32 83.7(2)
O3 Sm C32 85.6(2)
N2 Sm C32 153.03(19)
N4 Sm C32 46.0(2)
C14 Sm C32 144.3(2)
C11 Sm C32 167.9(2)
C31 Sm C32 27.5(2)
C34 Sm C32 45.0(2)
C33 Sm C32 27.4(2)
N1 Sm C12 82.9(2)
N3 Sm C12 107.2(2)
O3 Sm C12 75.9(2)
N2 Sm C12 46.1(2)
N4 Sm C12 152.4(2)
C14 Sm C12 45.4(2)
C11 Sm C12 27.4(2)
C31 Sm C12 169.3(2)
C34 Sm C12 143.0(2)
C33 Sm C12 145.6(2)
C32 Sm C12 160.2(2)
O2 Li1 N4 129.6(8)
O2 Li1 C24 135.6(8)
N4 Li1 C24 83.1(6)
O2 Li1 C23 112.2(7)
N4 Li1 C23 115.3(7)
C24 Li1 C23 34.3(3)
O2 Li1 C41 29.5(3)
N4 Li1 C41 140.0(7)
C24 Li1 C41 136.6(6)
C23 Li1 C41 103.0(5)
O2 Li1 Li3 41.1(4)
N4 Li1 Li3 131.0(6)
C24 Li1 Li3 95.9(6)
C23 Li1 Li3 83.5(5)
C41 Li1 Li3 62.2(4)
O2 Li1 Li2 37.0(4)
N4 Li1 Li2 92.6(6)
C24 Li1 Li2 145.0(6)
C23 Li1 Li2 144.5(7)
C41 Li1 Li2 58.7(4)
Li3 Li1 Li2 61.2(5)
O2 Li1 Sm 100.1(5)
N4 Li1 Sm 56.4(3)
C24 Li1 Sm 71.7(4)
C23 Li1 Sm 99.7(5)
C41 Li1 Sm 129.6(5)
Li3 Li1 Sm 76.6(4)
Li2 Li1 Sm 77.0(4)
O2 Li2 N1 120.6(7)
O2 Li2 C1 133.0(8)
N1 Li2 C1 37.1(3)
O2 Li2 C4 134.0(8)
N1 Li2 C4 37.2(3)
C1 Li2 C4 61.0(5)
O2 Li2 C2 161.0(8)
N1 Li2 C2 62.4(5)
C1 Li2 C2 36.9(4)
C4 Li2 C2 61.2(5)
O2 Li2 C3 162.2(8)
N1 Li2 C3 62.3(5)
C1 Li2 C3 61.2(5)
C4 Li2 C3 36.6(4)
C2 Li2 C3 36.7(4)
O2 Li2 C41 27.4(3)
N1 Li2 C41 146.4(7)
C1 Li2 C41 140.6(7)
C4 Li2 C41 155.2(7)
C2 Li2 C41 142.1(7)
C3 Li2 C41 150.9(6)
O2 Li2 Li1 38.1(4)
N1 Li2 Li1 90.2(5)
C1 Li2 Li1 94.9(6)
C4 Li2 Li1 121.1(6)
C2 Li2 Li1 128.4(6)
C3 Li2 Li1 152.3(7)
C41 Li2 Li1 56.9(4)
O2 Li2 Li3 39.2(4)
N1 Li2 Li3 98.2(6)
C1 Li2 Li3 131.5(6)
C4 Li2 Li3 96.1(6)
C2 Li2 Li3 157.1(7)
C3 Li2 Li3 125.0(6)
C41 Li2 Li3 60.8(4)
Li1 Li2 Li3 59.1(5)
O2 Li3 O1 110.6(7)
O2 Li3 N2 118.6(7)
O1 Li3 N2 119.9(7)
O2 Li3 C21 107.9(6)
O1 Li3 C21 120.6(7)
N2 Li3 C21 74.9(5)
O2 Li3 C22 94.7(6)
O1 Li3 C22 103.7(6)
N2 Li3 C22 104.5(6)
C21 Li3 C22 29.7(3)
O2 Li3 Li1 39.3(4)
O1 Li3 Li1 138.3(7)
N2 Li3 Li1 101.8(6)
C21 Li3 Li1 69.1(5)
C22 Li3 Li1 63.8(5)
O2 Li3 Li2 36.4(4)
O1 Li3 Li2 117.4(6)
N2 Li3 Li2 87.7(6)
C21 Li3 Li2 120.6(6)
C22 Li3 Li2 123.4(6)
Li1 Li3 Li2 59.6(5)
C1 N1 C4 106.2(6)
C1 N1 Li2 72.1(6)
C4 N1 Li2 72.5(5)
C1 N1 Sm 126.9(5)
C4 N1 Sm 126.3(5)
Li2 N1 Sm 113.2(5)
C14 N2 C11 106.5(6)
C14 N2 Li3 113.5(6)
C11 N2 Li3 139.7(6)
C14 N2 Sm 77.6(4)
C11 N2 Sm 77.9(4)
Li3 N2 Sm 105.4(5)
C21 N3 C24 107.1(6)
C21 N3 Sm 117.1(5)
C24 N3 Sm 116.9(5)
C34 N4 C31 106.6(6)
C34 N4 Li1 137.6(7)
C31 N4 Li1 108.8(6)
C34 N4 Sm 78.4(4)
C31 N4 Sm 77.8(4)
Li1 N4 Sm 87.2(4)
C43 O1 C46 108.1(8)
C43 O1 Li3 124.4(8)
C46 O1 Li3 126.6(8)
C41 O2 Li2 116.6(7)
C41 O2 Li1 110.3(6)
Li2 O2 Li1 104.9(7)
C41 O2 Li3 119.0(7)
Li2 O2 Li3 104.3(6)
Li1 O2 Li3 99.6(6)
C50 O3 C47 107.8(7)
C50 O3 Sm 136.0(6)
C47 O3 Sm 113.8(5)
N1 C1 C2 110.7(7)
N1 C1 C35 122.6(7)
C2 C1 C35 126.7(7)
N1 C1 Li2 70.8(6)
C2 C1 Li2 74.7(6)
C35 C1 Li2 121.0(6)
C1 C2 C3 106.2(7)
C1 C2 Li2 68.4(6)
C3 C2 Li2 72.0(6)
C4 C3 C2 106.5(7)
C4 C3 Li2 68.7(6)
C2 C3 Li2 71.3(6)
N1 C4 C3 110.4(7)
N1 C4 C5 121.8(7)
C3 C4 C5 127.7(7)
N1 C4 Li2 70.3(5)
C3 C4 Li2 74.7(6)
C5 C4 Li2 122.8(7)
C11 C5 C4 111.2(6)
C11 C5 C10 109.7(7)
C4 C5 C10 109.6(7)
C11 C5 C6 111.3(7)
C4 C5 C6 107.4(7)
C10 C5 C6 107.5(7)
C7 C6 C5 112.5(7)
C8 C7 C6 113.3(8)
C7 C8 C9 110.7(8)
C8 C9 C10 110.3(8)
C9 C10 C5 112.6(7)
N2 C11 C12 110.2(7)
N2 C11 C5 121.4(7)
C12 C11 C5 128.4(7)
N2 C11 Sm 74.2(4)
C12 C11 Sm 78.7(5)
C5 C11 Sm 116.1(5)
C11 C12 C13 106.4(7)
C11 C12 Sm 73.9(5)
C13 C12 Sm 75.9(5)
C14 C13 C12 106.8(7)
C14 C13 Sm 73.6(5)
C12 C13 Sm 76.3(5)
N2 C14 C13 110.0(7)
N2 C14 C15 121.2(7)
C13 C14 C15 128.8(7)
N2 C14 Sm 74.7(4)
C13 C14 Sm 78.9(5)
C15 C14 Sm 113.7(5)
C14 C15 C16 110.0(7)
C14 C15 C21 105.8(6)
C16 C15 C21 114.8(7)
C14 C15 C20 109.6(6)
C16 C15 C20 108.6(6)
C21 C15 C20 108.0(6)
C17 C16 C15 115.4(7)
C16 C17 C18 112.3(7)
C17 C18 C19 110.7(7)
C20 C19 C18 110.2(8)
C19 C20 C15 112.9(7)
N3 C21 C22 110.6(7)
N3 C21 C15 116.8(6)
C22 C21 C15 132.4(8)
N3 C21 Li3 110.0(6)
C22 C21 Li3 79.0(6)
C15 C21 Li3 89.1(5)
C21 C22 C23 105.6(7)
C21 C22 Li3 71.4(5)
C23 C22 Li3 112.9(6)
C24 C23 C22 107.1(7)
C24 C23 Li1 67.3(6)
C22 C23 Li1 99.4(7)
N3 C24 C23 109.4(7)
N3 C24 C25 118.2(6)
C23 C24 C25 132.2(7)
N3 C24 Li1 95.6(6)
C23 C24 Li1 78.4(6)
C25 C24 Li1 99.8(6)
C31 C25 C24 105.7(6)
C31 C25 C30 111.3(6)
C24 C25 C30 110.0(6)
C31 C25 C26 112.8(6)
C24 C25 C26 108.9(6)
C30 C25 C26 108.1(6)
C27 C26 C25 114.7(7)
C28 C27 C26 111.1(7)
C27 C28 C29 110.4(7)
C30 C29 C28 110.9(7)
C29 C30 C25 112.7(7)
C32 C31 N4 109.2(7)
C32 C31 C25 131.7(7)
N4 C31 C25 119.1(7)
C32 C31 Sm 78.1(5)
N4 C31 Sm 74.2(4)
C25 C31 Sm 113.4(5)
C31 C32 C33 107.2(7)
C31 C32 Sm 74.4(4)
C33 C32 Sm 76.3(5)
C34 C33 C32 106.8(7)
C34 C33 Sm 74.7(4)
C32 C33 Sm 76.3(5)
N4 C34 C33 110.1(7)
N4 C34 C35 120.3(7)
C33 C34 C35 129.5(7)
N4 C34 Sm 74.3(4)
C33 C34 Sm 77.8(5)
C35 C34 Sm 117.1(5)
C34 C35 C1 110.8(7)
C34 C35 C36 110.1(7)
C1 C35 C36 110.1(6)
C34 C35 C40 110.3(6)
C1 C35 C40 108.3(7)
C36 C35 C40 107.2(7)
C37 C36 C35 114.1(7)
C36 C37 C38 110.8(7)
C37 C38 C39 110.9(7)
C38 C39 C40 111.0(7)
C39 C40 C35 114.0(7)
C42 C41 O2 122.4(9)
C42 C41 Li1 107.3(8)
O2 C41 Li1 40.2(4)
C42 C41 Li2 93.4(8)
O2 C41 Li2 36.0(4)
Li1 C41 Li2 64.4(4)
O1 C43 C44 106.0(11)
C43 C44 C45 104.1(12)
C46 C45 C44 105.6(12)
C45 C46 O1 110.6(12)
O3 C47 C48 107.2(8)
C49 C48 C47 103.2(9)
C48 C49 C50 108.2(9)
O3 C50 C49 106.0(9)

loop_
_geom_bond_atom_site_label_1
_geom_bond_atom_site_label_2
_geom_bond_distance
Sm N1 2.602(6)
Sm N3 2.626(6)
Sm O3 2.627(6)
Sm N2 2.853(6)
Sm N4 2.863(6)
Sm C14 2.889(8)
Sm C11 2.900(8)
Sm C31 2.907(8)
Sm C34 2.914(8)
Sm C33 2.952(8)
Sm C32 2.953(8)
Sm C12 2.961(8)
Li1 O2 1.866(15)
Li1 N4 2.038(15)
Li1 C24 2.277(16)
Li1 C23 2.418(17)
Li1 C41 2.713(15)
Li1 Li3 2.91(2)
Li1 Li2 2.92(2)
Li2 O2 1.820(15)
Li2 N1 2.150(14)
Li2 C1 2.166(16)
Li2 C4 2.179(16)
Li2 C2 2.247(17)
Li2 C3 2.255(16)
Li2 C41 2.768(16)
Li2 Li3 2.97(2)
Li3 O2 1.937(14)
Li3 O1 1.991(15)
Li3 N2 2.076(15)
Li3 C21 2.668(16)
Li3 C22 2.763(16)
N1 C1 1.373(9)
N1 C4 1.383(10)
N2 C14 1.376(10)
N2 C11 1.388(10)
N3 C21 1.365(10)
N3 C24 1.373(9)
N4 C34 1.366(10)
N4 C31 1.395(9)
O1 C43 1.423(13)
O1 C46 1.456(13)
O2 C41 1.425(9)
O3 C50 1.421(11)
O3 C47 1.443(11)
C1 C2 1.400(10)
C1 C35 1.527(11)
C2 C3 1.416(11)
C3 C4 1.395(11)
C4 C5 1.525(10)
C5 C11 1.524(11)
C5 C10 1.533(11)
C5 C6 1.573(11)
C6 C7 1.554(12)
C7 C8 1.510(13)
C8 C9 1.527(13)
C9 C10 1.536(11)
C11 C12 1.387(10)
C12 C13 1.419(11)
C13 C14 1.394(10)
C14 C15 1.512(11)
C15 C16 1.519(11)
C15 C21 1.530(10)
C15 C20 1.530(10)
C16 C17 1.518(12)
C17 C18 1.522(13)
C18 C19 1.541(12)
C19 C20 1.522(11)
C21 C22 1.394(11)
C22 C23 1.417(11)
C23 C24 1.392(11)
C24 C25 1.512(11)
C25 C31 1.508(10)
C25 C30 1.544(9)
C25 C26 1.543(10)
C26 C27 1.534(12)
C27 C28 1.523(11)
C28 C29 1.531(12)
C29 C30 1.509(11)
C31 C32 1.392(10)
C32 C33 1.399(11)
C33 C34 1.397(10)
C34 C35 1.518(11)
C35 C36 1.533(11)
C35 C40 1.563(11)
C36 C37 1.507(11)
C37 C38 1.525(12)
C38 C39 1.528(12)
C39 C40 1.531(11)
C41 C42 1.315(14)
C43 C44 1.498(16)
C44 C45 1.524(18)
C45 C46 1.362(16)
C47 C48 1.474(14)
C48 C49 1.473(15)
C49 C50 1.497(14)
